data_7132109
loop_
_publ_author_name
'Gonzalez, Andres'
'Demeshko, Serhiy'
'Meyer, Franc'
'Werncke, C. Gunnar'

_publ_section_title
;
 A low-coordinate iron organoazide complex.
;
_journal_name_full 'Chemical communications (Cambridge, England)'
_journal_paper_doi 10.1039/d3cc03765g
_journal_year 2023
_chemical_formula_moiety 'C16 H45 Fe N5 Si4'
_chemical_formula_sum 'C16 H45 Fe N5 Si4'
_chemical_formula_weight 475.78
_space_group_crystal_system monoclinic
_space_group_IT_number 14
_space_group_name_Hall '-P 2yn'
_space_group_name_H-M_alt 'P 1 21/n 1'
_atom_sites_solution_hydrogens geom
_atom_sites_solution_primary dual
_audit_creation_date 2023-07-24
_audit_creation_method
;
Olex2 1.3
(compiled 2020.11.12 svn.r5f609507 for OlexSys, GUI svn.r6408)
;
_audit_update_record
;
2023-07-24 deposited with the CCDC.	2023-08-30 downloaded from the CCDC.
;
_cell_angle_alpha 90
_cell_angle_beta 101.2450(10)
_cell_angle_gamma 90
_cell_formula_units_Z 4
_cell_length_a 8.7622(2)
_cell_length_b 16.0342(7)
_cell_length_c 20.4887(7)
_cell_measurement_reflns_used 8424
_cell_measurement_temperature 100.00
_cell_measurement_theta_max 29.036
_cell_measurement_theta_min 2.393
_cell_volume 2823.30(17)
_computing_cell_refinement 'SAINT V8.38A (Bruker, 2018)'
_computing_data_reduction 'SAINT V8.38A (Bruker, 2018)'
_computing_molecular_graphics 'Olex2 1.3 (Dolomanov et al., 2009)'
_computing_publication_material 'Olex2 1.3 (Dolomanov et al., 2009)'
_computing_structure_refinement 'XL  (Sheldrick, 2008)'
_computing_structure_solution 'XT  (Sheldrick, 2015)'
_diffrn_ambient_temperature 100.00
_diffrn_measured_fraction_theta_full 0.998
_diffrn_measured_fraction_theta_max 0.906
_diffrn_measurement_device_type 'Bruker APEX-II CCD'
_diffrn_measurement_method '\f and \w scans'
_diffrn_radiation_type MoK\a
_diffrn_radiation_wavelength 0.71073
_diffrn_reflns_av_R_equivalents 0.0390
_diffrn_reflns_av_unetI/netI 0.0494
_diffrn_reflns_Laue_measured_fraction_full 0.998
_diffrn_reflns_Laue_measured_fraction_max 0.906
_diffrn_reflns_limit_h_max 12
_diffrn_reflns_limit_h_min -10
_diffrn_reflns_limit_k_max 18
_diffrn_reflns_limit_k_min -22
_diffrn_reflns_limit_l_max 23
_diffrn_reflns_limit_l_min -28
_diffrn_reflns_number 24874
_diffrn_reflns_point_group_measured_fraction_full 0.998
_diffrn_reflns_point_group_measured_fraction_max 0.906
_diffrn_reflns_theta_full 25.242
_diffrn_reflns_theta_max 29.988
_diffrn_reflns_theta_min 2.027
_diffrn_source_current 1.0
_diffrn_source_power 0.05
_diffrn_source_voltage 50.0
_diffrn_standards_number 0
_exptl_absorpt_coefficient_mu 0.714
_exptl_absorpt_correction_T_max 0.7460
_exptl_absorpt_correction_T_min 0.7044
_exptl_absorpt_correction_type multi-scan
_exptl_absorpt_process_details
;
SADABS-2016/2 (Bruker,2016/2) was used for absorption correction.
wR2(int) was 0.0761 before and 0.0511 after correction.
The Ratio of minimum to maximum transmission is 0.9442.
The \l/2 correction factor is Not present.
;
_exptl_crystal_colour 'clear colourless'
_exptl_crystal_colour_lustre clear
_exptl_crystal_colour_primary colourless
_exptl_crystal_density_diffrn 1.119
_exptl_crystal_description plate
_exptl_crystal_F_000 1032
_exptl_crystal_size_max 0.2
_exptl_crystal_size_mid 0.127
_exptl_crystal_size_min 0.096
_refine_diff_density_max 0.466
_refine_diff_density_min -0.381
_refine_diff_density_rms 0.097
_refine_ls_extinction_method none
_refine_ls_goodness_of_fit_ref 1.085
_refine_ls_hydrogen_treatment constr
_refine_ls_matrix_type full
_refine_ls_number_parameters 244
_refine_ls_number_reflns 7466
_refine_ls_number_restraints 0
_refine_ls_restrained_S_all 1.085
_refine_ls_R_factor_all 0.0483
_refine_ls_R_factor_gt 0.0328
_refine_ls_shift/su_max 0.001
_refine_ls_shift/su_mean 0.000
_refine_ls_structure_factor_coef Fsqd
_refine_ls_weighting_details 'w=1/[\s^2^(Fo^2^)+(0.0388P)^2^+0.1676P] where P=(Fo^2^+2Fc^2^)/3'
_refine_ls_weighting_scheme calc
_refine_ls_wR_factor_gt 0.0798
_refine_ls_wR_factor_ref 0.0835
_reflns_Friedel_coverage 0.000
_reflns_number_gt 5872
_reflns_number_total 7466
_reflns_threshold_expression 'I > 2\s(I)'
_cod_data_source_file d3cc03765g2.cif
_cod_data_source_block 1
_cod_original_cell_volume 2823.29(17)
_cod_database_code 7132109
_shelx_shelxl_version_number 2019/1
_shelx_space_group_comment
;
The symmetry employed for this shelxl refinement is uniquely defined
by the following loop, which should always be used as a source of
symmetry information in preference to the above space-group names.
They are only intended as comments.
;
_shelx_estimated_absorpt_t_max 0.935
_shelx_estimated_absorpt_t_min 0.870
_olex2_refinement_description
;
1. Uiso/Uaniso restraints and constraints
Uanis(N4) = Uanis(N3)
2.a Idealised Me refined as rotating group:
 C10(H10A,H10B,H10C), C9(H9A,H9B,H9C), C7(H7A,H7B,H7C), C16(H16A,H16B,H16C),
 C14(H14A,H14B,H14C), C11(H11A,H11B,H11C), C8(H8A,H8B,H8C), C2(H2A,H2B,H2C),
 C6(H6A,H6B,H6C), C1(H1A,H1B,H1C), C12(H12A,H12B,H12C), C15(H15A,H15B,H15C),
 C4(H4A,H4B,H4C), C5(H5A,H5B,H5C), C3(H3A,H3B,H3C)
;
_olex2_submission_special_instructions 'No special instructions were received'

loop_
_space_group_symop_operation_xyz
'x, y, z'
'-x+1/2, y+1/2, -z+1/2'
'-x, -y, -z'
'x-1/2, -y-1/2, z-1/2'

loop_
_atom_site_label
_atom_site_type_symbol
_atom_site_fract_x
_atom_site_fract_y
_atom_site_fract_z
_atom_site_U_iso_or_equiv
_atom_site_adp_type
_atom_site_occupancy
_atom_site_site_symmetry_order
_atom_site_calc_flag
_atom_site_refinement_flags_posn
_atom_site_refinement_flags_adp
_atom_site_refinement_flags_occupancy
_atom_site_disorder_assembly
_atom_site_disorder_group
Fe1 Fe 0.36428(2) 0.73746(2) 0.60031(2) 0.01390(6) Uani 1 1 d . . . . .
Si3 Si 0.50334(4) 0.78203(3) 0.47567(2) 0.01475(9) Uani 1 1 d . . . . .
Si4 Si 0.16838(5) 0.82990(3) 0.48084(2) 0.01655(10) Uani 1 1 d . . . . .
Si2 Si 0.32233(5) 0.54837(3) 0.60821(2) 0.02070(10) Uani 1 1 d . . . . .
Si1 Si 0.18869(5) 0.65778(3) 0.70567(2) 0.02027(10) Uani 1 1 d . . . . .
N3 N 0.54545(14) 0.78579(8) 0.67821(6) 0.01757(19) Uani 1 1 d . . . . .
N4 N 0.59980(14) 0.73127(8) 0.72031(6) 0.01757(19) Uani 1 1 d . . . . .
N1 N 0.28523(14) 0.64337(8) 0.64138(6) 0.0167(3) Uani 1 1 d . . . . .
N2 N 0.34876(13) 0.79058(8) 0.51550(6) 0.0143(2) Uani 1 1 d . . . . .
N5 N 0.64146(16) 0.67942(9) 0.75627(7) 0.0276(3) Uani 1 1 d . . . . .
C13 C 0.61529(17) 0.87238(10) 0.69500(7) 0.0183(3) Uani 1 1 d . . . . .
C10 C 0.04109(19) 0.75015(11) 0.43072(9) 0.0269(4) Uani 1 1 d . . . . .
H10A H 0.090113 0.730579 0.394431 0.040 Uiso 1 1 calc R U . . .
H10B H -0.060204 0.775056 0.412127 0.040 Uiso 1 1 calc R U . . .
H10C H 0.026548 0.702976 0.459296 0.040 Uiso 1 1 calc R U . . .
C9 C 0.60165(18) 0.88452(11) 0.46893(8) 0.0248(4) Uani 1 1 d . . . . .
H9A H 0.524824 0.925284 0.447298 0.037 Uiso 1 1 calc R U . . .
H9B H 0.682598 0.877526 0.442445 0.037 Uiso 1 1 calc R U . . .
H9C H 0.648948 0.904382 0.513530 0.037 Uiso 1 1 calc R U . . .
C7 C 0.65458(18) 0.70986(11) 0.52175(8) 0.0237(3) Uani 1 1 d . . . . .
H7A H 0.682736 0.727404 0.568371 0.036 Uiso 1 1 calc R U . . .
H7B H 0.747059 0.711438 0.501508 0.036 Uiso 1 1 calc R U . . .
H7C H 0.613185 0.652933 0.519522 0.036 Uiso 1 1 calc R U . . .
C16 C 0.50670(19) 0.93124(10) 0.65061(8) 0.0261(4) Uani 1 1 d . . . . .
H16A H 0.498944 0.914725 0.604020 0.039 Uiso 1 1 calc R U . . .
H16B H 0.547360 0.988222 0.656846 0.039 Uiso 1 1 calc R U . . .
H16C H 0.403405 0.928910 0.662172 0.039 Uiso 1 1 calc R U . . .
C14 C 0.6183(2) 0.89201(11) 0.76796(8) 0.0266(4) Uani 1 1 d . . . . .
H14A H 0.512786 0.887522 0.776969 0.040 Uiso 1 1 calc R U . . .
H14B H 0.657312 0.948815 0.777839 0.040 Uiso 1 1 calc R U . . .
H14C H 0.686705 0.852332 0.796029 0.040 Uiso 1 1 calc R U . . .
C11 C 0.17977(19) 0.92108(11) 0.42534(9) 0.0282(4) Uani 1 1 d . . . . .
H11A H 0.242057 0.965289 0.450742 0.042 Uiso 1 1 calc R U . . .
H11B H 0.074686 0.941999 0.407799 0.042 Uiso 1 1 calc R U . . .
H11C H 0.228555 0.903829 0.388334 0.042 Uiso 1 1 calc R U . . .
C8 C 0.4449(2) 0.73989(12) 0.38909(8) 0.0267(4) Uani 1 1 d . . . . .
H8A H 0.393688 0.685776 0.390500 0.040 Uiso 1 1 calc R U . . .
H8B H 0.537657 0.732979 0.369498 0.040 Uiso 1 1 calc R U . . .
H8C H 0.372954 0.778866 0.361977 0.040 Uiso 1 1 calc R U . . .
C2 C 0.2694(2) 0.59182(14) 0.77997(8) 0.0354(4) Uani 1 1 d . . . . .
H2A H 0.258402 0.532754 0.767645 0.053 Uiso 1 1 calc R U . . .
H2B H 0.212157 0.603195 0.815612 0.053 Uiso 1 1 calc R U . . .
H2C H 0.379671 0.605025 0.795496 0.053 Uiso 1 1 calc R U . . .
C6 C 0.2884(2) 0.55397(11) 0.51534(8) 0.0303(4) Uani 1 1 d . . . . .
H6A H 0.177621 0.563631 0.497652 0.045 Uiso 1 1 calc R U . . .
H6B H 0.320340 0.501330 0.497721 0.045 Uiso 1 1 calc R U . . .
H6C H 0.349471 0.599881 0.501974 0.045 Uiso 1 1 calc R U . . .
C1 C 0.2059(2) 0.76851(12) 0.73559(9) 0.0292(4) Uani 1 1 d . . . . .
H1A H 0.312785 0.779217 0.758879 0.044 Uiso 1 1 calc R U . . .
H1B H 0.134190 0.777897 0.766077 0.044 Uiso 1 1 calc R U . . .
H1C H 0.179626 0.806289 0.697451 0.044 Uiso 1 1 calc R U . . .
C12 C 0.0661(2) 0.86485(14) 0.54810(9) 0.0382(5) Uani 1 1 d . . . . .
H12A H 0.051336 0.817089 0.576065 0.057 Uiso 1 1 calc R U . . .
H12B H -0.035490 0.888389 0.528068 0.057 Uiso 1 1 calc R U . . .
H12C H 0.128784 0.907398 0.575408 0.057 Uiso 1 1 calc R U . . .
C15 C 0.77813(18) 0.87342(11) 0.67940(9) 0.0291(4) Uani 1 1 d . . . . .
H15A H 0.843889 0.833142 0.707987 0.044 Uiso 1 1 calc R U . . .
H15B H 0.822729 0.929384 0.687533 0.044 Uiso 1 1 calc R U . . .
H15C H 0.772641 0.858387 0.632637 0.044 Uiso 1 1 calc R U . . .
C4 C 0.1970(2) 0.46113(12) 0.62761(11) 0.0418(5) Uani 1 1 d . . . . .
H4A H 0.216906 0.451654 0.675776 0.063 Uiso 1 1 calc R U . . .
H4B H 0.220966 0.410278 0.605055 0.063 Uiso 1 1 calc R U . . .
H4C H 0.087226 0.475693 0.612158 0.063 Uiso 1 1 calc R U . . .
C5 C 0.5287(2) 0.51687(12) 0.64090(9) 0.0345(4) Uani 1 1 d . . . . .
H5A H 0.598891 0.560025 0.629996 0.052 Uiso 1 1 calc R U . . .
H5B H 0.550157 0.463945 0.620522 0.052 Uiso 1 1 calc R U . . .
H5C H 0.545199 0.510145 0.689313 0.052 Uiso 1 1 calc R U . . .
C3 C -0.02368(19) 0.63526(13) 0.68101(10) 0.0339(4) Uani 1 1 d . . . . .
H3A H -0.070522 0.673041 0.645043 0.051 Uiso 1 1 calc R U . . .
H3B H -0.073500 0.643498 0.719392 0.051 Uiso 1 1 calc R U . . .
H3C H -0.038567 0.577419 0.665631 0.051 Uiso 1 1 calc R U . . .

loop_
_atom_site_aniso_label
_atom_site_aniso_U_11
_atom_site_aniso_U_22
_atom_site_aniso_U_33
_atom_site_aniso_U_23
_atom_site_aniso_U_13
_atom_site_aniso_U_12
Fe1 0.01624(11) 0.01418(12) 0.01139(11) 0.00176(8) 0.00295(8) 0.00072(8)
Si3 0.01561(19) 0.0170(2) 0.01196(19) 0.00081(16) 0.00339(15) 0.00036(15)
Si4 0.01599(19) 0.0178(2) 0.0148(2) -0.00051(17) 0.00021(16) 0.00298(15)
Si2 0.0260(2) 0.0148(2) 0.0216(2) 0.00196(18) 0.00553(17) -0.00029(17)
Si1 0.0174(2) 0.0266(3) 0.0181(2) 0.00274(18) 0.00665(16) -0.00163(17)
N3 0.0181(4) 0.0175(5) 0.0162(4) 0.0003(4) 0.0009(3) -0.0006(3)
N4 0.0181(4) 0.0175(5) 0.0162(4) 0.0003(4) 0.0009(3) -0.0006(3)
N1 0.0172(6) 0.0179(7) 0.0158(6) 0.0014(5) 0.0053(5) -0.0013(5)
N2 0.0154(6) 0.0153(6) 0.0119(6) 0.0012(5) 0.0017(5) 0.0009(5)
N5 0.0297(7) 0.0254(8) 0.0239(7) 0.0047(6) -0.0044(6) -0.0010(6)
C13 0.0198(7) 0.0169(8) 0.0181(7) -0.0018(6) 0.0034(6) -0.0013(6)
C10 0.0204(8) 0.0245(10) 0.0329(10) -0.0008(7) -0.0016(7) -0.0021(6)
C9 0.0247(8) 0.0253(9) 0.0246(8) 0.0049(7) 0.0050(7) -0.0045(7)
C7 0.0206(7) 0.0260(9) 0.0255(8) 0.0033(7) 0.0071(6) 0.0071(7)
C16 0.0343(9) 0.0159(8) 0.0249(8) -0.0002(7) -0.0017(7) 0.0023(7)
C14 0.0330(9) 0.0270(10) 0.0188(8) -0.0054(7) 0.0024(7) -0.0042(7)
C11 0.0287(8) 0.0187(9) 0.0321(9) 0.0040(7) -0.0067(7) 0.0017(7)
C8 0.0279(8) 0.0351(10) 0.0169(8) -0.0061(7) 0.0040(7) 0.0012(7)
C2 0.0368(10) 0.0477(13) 0.0233(9) 0.0112(9) 0.0098(8) -0.0010(9)
C6 0.0446(10) 0.0220(9) 0.0240(9) -0.0034(7) 0.0057(8) 0.0026(8)
C1 0.0308(9) 0.0348(11) 0.0259(9) -0.0063(8) 0.0152(7) -0.0015(8)
C12 0.0242(9) 0.0638(15) 0.0258(9) -0.0062(9) 0.0030(7) 0.0191(9)
C15 0.0245(8) 0.0260(10) 0.0394(10) -0.0036(8) 0.0121(7) -0.0056(7)
C4 0.0546(12) 0.0235(10) 0.0508(12) -0.0023(9) 0.0188(10) -0.0125(9)
C5 0.0383(10) 0.0281(10) 0.0348(10) -0.0008(8) 0.0017(8) 0.0126(8)
C3 0.0205(8) 0.0392(12) 0.0439(11) 0.0008(9) 0.0104(8) -0.0020(7)

loop_
_atom_type_symbol
_atom_type_description
_atom_type_scat_dispersion_real
_atom_type_scat_dispersion_imag
_atom_type_scat_source
C C 0.0033 0.0016 'International Tables Vol C Tables 4.2.6.8 and 6.1.1.4'
H H 0.0000 0.0000 'International Tables Vol C Tables 4.2.6.8 and 6.1.1.4'
Fe Fe 0.3463 0.8444 'International Tables Vol C Tables 4.2.6.8 and 6.1.1.4'
N N 0.0061 0.0033 'International Tables Vol C Tables 4.2.6.8 and 6.1.1.4'
Si Si 0.0817 0.0704 'International Tables Vol C Tables 4.2.6.8 and 6.1.1.4'

loop_
_geom_angle_atom_site_label_1
_geom_angle_atom_site_label_2
_geom_angle_atom_site_label_3
_geom_angle
_geom_angle_site_symmetry_1
_geom_angle_site_symmetry_3
_geom_angle_publ_flag
N1 Fe1 N3 103.51(5) . . ?
N2 Fe1 N3 114.96(5) . . ?
N2 Fe1 N1 141.11(5) . . ?
N2 Si3 C9 112.43(7) . . ?
N2 Si3 C7 110.88(7) . . ?
N2 Si3 C8 112.55(7) . . ?
C9 Si3 C8 106.93(8) . . ?
C7 Si3 C9 106.81(8) . . ?
C7 Si3 C8 106.89(8) . . ?
N2 Si4 C10 112.21(7) . . ?
N2 Si4 C11 112.60(7) . . ?
N2 Si4 C12 109.83(7) . . ?
C10 Si4 C12 106.84(9) . . ?
C11 Si4 C10 107.37(8) . . ?
C11 Si4 C12 107.72(9) . . ?
N1 Si2 C6 110.72(7) . . ?
N1 Si2 C4 114.43(8) . . ?
N1 Si2 C5 109.91(8) . . ?
C6 Si2 C5 109.14(8) . . ?
C4 Si2 C6 105.60(9) . . ?
C4 Si2 C5 106.80(10) . . ?
N1 Si1 C2 112.55(8) . . ?
N1 Si1 C1 111.02(7) . . ?
N1 Si1 C3 112.41(8) . . ?
C1 Si1 C2 105.97(9) . . ?
C3 Si1 C2 107.99(9) . . ?
C3 Si1 C1 106.50(8) . . ?
N4 N3 Fe1 112.53(10) . . ?
N4 N3 C13 113.34(12) . . ?
C13 N3 Fe1 134.04(9) . . ?
N5 N4 N3 175.87(16) . . ?
Si2 N1 Fe1 114.16(6) . . ?
Si1 N1 Fe1 120.31(7) . . ?
Si1 N1 Si2 125.52(8) . . ?
Si3 N2 Fe1 118.18(7) . . ?
Si3 N2 Si4 125.38(7) . . ?
Si4 N2 Fe1 115.73(6) . . ?
C16 C13 N3 104.72(12) . . ?
C16 C13 C14 110.48(13) . . ?
C16 C13 C15 111.88(14) . . ?
C14 C13 N3 109.76(12) . . ?
C15 C13 N3 108.24(12) . . ?
C15 C13 C14 111.50(13) . . ?
Si4 C10 H10A 109.5 . . ?
Si4 C10 H10B 109.5 . . ?
Si4 C10 H10C 109.5 . . ?
H10A C10 H10B 109.5 . . ?
H10A C10 H10C 109.5 . . ?
H10B C10 H10C 109.5 . . ?
Si3 C9 H9A 109.5 . . ?
Si3 C9 H9B 109.5 . . ?
Si3 C9 H9C 109.5 . . ?
H9A C9 H9B 109.5 . . ?
H9A C9 H9C 109.5 . . ?
H9B C9 H9C 109.5 . . ?
Si3 C7 H7A 109.5 . . ?
Si3 C7 H7B 109.5 . . ?
Si3 C7 H7C 109.5 . . ?
H7A C7 H7B 109.5 . . ?
H7A C7 H7C 109.5 . . ?
H7B C7 H7C 109.5 . . ?
C13 C16 H16A 109.5 . . ?
C13 C16 H16B 109.5 . . ?
C13 C16 H16C 109.5 . . ?
H16A C16 H16B 109.5 . . ?
H16A C16 H16C 109.5 . . ?
H16B C16 H16C 109.5 . . ?
C13 C14 H14A 109.5 . . ?
C13 C14 H14B 109.5 . . ?
C13 C14 H14C 109.5 . . ?
H14A C14 H14B 109.5 . . ?
H14A C14 H14C 109.5 . . ?
H14B C14 H14C 109.5 . . ?
Si4 C11 H11A 109.5 . . ?
Si4 C11 H11B 109.5 . . ?
Si4 C11 H11C 109.5 . . ?
H11A C11 H11B 109.5 . . ?
H11A C11 H11C 109.5 . . ?
H11B C11 H11C 109.5 . . ?
Si3 C8 H8A 109.5 . . ?
Si3 C8 H8B 109.5 . . ?
Si3 C8 H8C 109.5 . . ?
H8A C8 H8B 109.5 . . ?
H8A C8 H8C 109.5 . . ?
H8B C8 H8C 109.5 . . ?
Si1 C2 H2A 109.5 . . ?
Si1 C2 H2B 109.5 . . ?
Si1 C2 H2C 109.5 . . ?
H2A C2 H2B 109.5 . . ?
H2A C2 H2C 109.5 . . ?
H2B C2 H2C 109.5 . . ?
Si2 C6 H6A 109.5 . . ?
Si2 C6 H6B 109.5 . . ?
Si2 C6 H6C 109.5 . . ?
H6A C6 H6B 109.5 . . ?
H6A C6 H6C 109.5 . . ?
H6B C6 H6C 109.5 . . ?
Si1 C1 H1A 109.5 . . ?
Si1 C1 H1B 109.5 . . ?
Si1 C1 H1C 109.5 . . ?
H1A C1 H1B 109.5 . . ?
H1A C1 H1C 109.5 . . ?
H1B C1 H1C 109.5 . . ?
Si4 C12 H12A 109.5 . . ?
Si4 C12 H12B 109.5 . . ?
Si4 C12 H12C 109.5 . . ?
H12A C12 H12B 109.5 . . ?
H12A C12 H12C 109.5 . . ?
H12B C12 H12C 109.5 . . ?
C13 C15 H15A 109.5 . . ?
C13 C15 H15B 109.5 . . ?
C13 C15 H15C 109.5 . . ?
H15A C15 H15B 109.5 . . ?
H15A C15 H15C 109.5 . . ?
H15B C15 H15C 109.5 . . ?
Si2 C4 H4A 109.5 . . ?
Si2 C4 H4B 109.5 . . ?
Si2 C4 H4C 109.5 . . ?
H4A C4 H4B 109.5 . . ?
H4A C4 H4C 109.5 . . ?
H4B C4 H4C 109.5 . . ?
Si2 C5 H5A 109.5 . . ?
Si2 C5 H5B 109.5 . . ?
Si2 C5 H5C 109.5 . . ?
H5A C5 H5B 109.5 . . ?
H5A C5 H5C 109.5 . . ?
H5B C5 H5C 109.5 . . ?
Si1 C3 H3A 109.5 . . ?
Si1 C3 H3B 109.5 . . ?
Si1 C3 H3C 109.5 . . ?
H3A C3 H3B 109.5 . . ?
H3A C3 H3C 109.5 . . ?
H3B C3 H3C 109.5 . . ?

loop_
_geom_bond_atom_site_label_1
_geom_bond_atom_site_label_2
_geom_bond_distance
_geom_bond_site_symmetry_2
_geom_bond_publ_flag
Fe1 N3 2.1633(13) . ?
Fe1 N1 1.9212(12) . ?
Fe1 N2 1.9162(12) . ?
Si3 N2 1.7176(12) . ?
Si3 C9 1.8730(17) . ?
Si3 C7 1.8704(16) . ?
Si3 C8 1.8739(16) . ?
Si4 N2 1.7211(12) . ?
Si4 C10 1.8673(17) . ?
Si4 C11 1.8668(17) . ?
Si4 C12 1.8705(17) . ?
Si2 N1 1.7245(13) . ?
Si2 C6 1.8699(17) . ?
Si2 C4 1.8686(19) . ?
Si2 C5 1.8713(18) . ?
Si1 N1 1.7143(12) . ?
Si1 C2 1.8751(18) . ?
Si1 C1 1.8747(19) . ?
Si1 C3 1.8660(17) . ?
N3 N4 1.2549(18) . ?
N3 C13 1.529(2) . ?
N4 N5 1.1235(18) . ?
C13 C16 1.512(2) . ?
C13 C14 1.523(2) . ?
C13 C15 1.522(2) . ?
C10 H10A 0.9800 . ?
C10 H10B 0.9800 . ?
C10 H10C 0.9800 . ?
C9 H9A 0.9800 . ?
C9 H9B 0.9800 . ?
C9 H9C 0.9800 . ?
C7 H7A 0.9800 . ?
C7 H7B 0.9800 . ?
C7 H7C 0.9800 . ?
C16 H16A 0.9800 . ?
C16 H16B 0.9800 . ?
C16 H16C 0.9800 . ?
C14 H14A 0.9800 . ?
C14 H14B 0.9800 . ?
C14 H14C 0.9800 . ?
C11 H11A 0.9800 . ?
C11 H11B 0.9800 . ?
C11 H11C 0.9800 . ?
C8 H8A 0.9800 . ?
C8 H8B 0.9800 . ?
C8 H8C 0.9800 . ?
C2 H2A 0.9800 . ?
C2 H2B 0.9800 . ?
C2 H2C 0.9800 . ?
C6 H6A 0.9800 . ?
C6 H6B 0.9800 . ?
C6 H6C 0.9800 . ?
C1 H1A 0.9800 . ?
C1 H1B 0.9800 . ?
C1 H1C 0.9800 . ?
C12 H12A 0.9800 . ?
C12 H12B 0.9800 . ?
C12 H12C 0.9800 . ?
C15 H15A 0.9800 . ?
C15 H15B 0.9800 . ?
C15 H15C 0.9800 . ?
C4 H4A 0.9800 . ?
C4 H4B 0.9800 . ?
C4 H4C 0.9800 . ?
C5 H5A 0.9800 . ?
C5 H5B 0.9800 . ?
C5 H5C 0.9800 . ?
C3 H3A 0.9800 . ?
C3 H3B 0.9800 . ?
C3 H3C 0.9800 . ?

loop_
_geom_torsion_atom_site_label_1
_geom_torsion_atom_site_label_2
_geom_torsion_atom_site_label_3
_geom_torsion_atom_site_label_4
_geom_torsion
_geom_torsion_site_symmetry_1
_geom_torsion_site_symmetry_2
_geom_torsion_site_symmetry_3
_geom_torsion_site_symmetry_4
_geom_torsion_publ_flag
Fe1 N3 C13 C16 11.18(18) . . . . ?
Fe1 N3 C13 C14 129.79(12) . . . . ?
Fe1 N3 C13 C15 -108.31(14) . . . . ?
N4 N3 C13 C16 -164.97(12) . . . . ?
N4 N3 C13 C14 -46.36(16) . . . . ?
N4 N3 C13 C15 75.54(16) . . . . ?
C10 Si4 N2 Fe1 -87.21(9) . . . . ?
C10 Si4 N2 Si3 82.92(11) . . . . ?
C9 Si3 N2 Fe1 -113.46(8) . . . . ?
C9 Si3 N2 Si4 76.63(11) . . . . ?
C7 Si3 N2 Fe1 6.04(10) . . . . ?
C7 Si3 N2 Si4 -163.87(9) . . . . ?
C11 Si4 N2 Fe1 151.51(8) . . . . ?
C11 Si4 N2 Si3 -38.36(12) . . . . ?
C8 Si3 N2 Fe1 125.71(8) . . . . ?
C8 Si3 N2 Si4 -44.20(12) . . . . ?
C2 Si1 N1 Fe1 -128.28(9) . . . . ?
C2 Si1 N1 Si2 51.17(12) . . . . ?
C6 Si2 N1 Fe1 -42.54(10) . . . . ?
C6 Si2 N1 Si1 137.99(9) . . . . ?
C1 Si1 N1 Fe1 -9.67(11) . . . . ?
C1 Si1 N1 Si2 169.78(9) . . . . ?
C12 Si4 N2 Fe1 31.47(11) . . . . ?
C12 Si4 N2 Si3 -158.40(10) . . . . ?
C4 Si2 N1 Fe1 -161.72(9) . . . . ?
C4 Si2 N1 Si1 18.80(13) . . . . ?
C5 Si2 N1 Fe1 78.12(9) . . . . ?
C5 Si2 N1 Si1 -101.35(10) . . . . ?
C3 Si1 N1 Fe1 109.51(9) . . . . ?
C3 Si1 N1 Si2 -71.04(11) . . . . ?
